data_7706282
loop_
_publ_author_name
'Kundu, Bidyut Kumar'
'Pragti, ?'
'Mobin, Shaikh M.'
'Mukhopadhyay, Suman'

_publ_section_title
;
 Studies on the influence of the nuclearity of zinc(ii) hemi-salen
 complexes on some pivotal biological applications.
;
_journal_issue 43
_journal_name_full 'Dalton transactions (Cambridge, England : 2003)'
_journal_page_first 15481
_journal_page_last 15503
_journal_paper_doi 10.1039/d0dt02941f
_journal_volume 49
_journal_year 2020
_chemical_formula_sum 'C26 H38 N10 O2 Zn2'
_chemical_formula_weight 653.40
_space_group_crystal_system monoclinic
_space_group_IT_number 4
_space_group_name_Hall 'P 2yb'
_space_group_name_H-M_alt 'P 1 21 1'
_atom_sites_solution_hydrogens geom
_audit_creation_method SHELXL-2014/7
_audit_update_record
;
2020-10-07 deposited with the CCDC.	2020-10-20 downloaded from the CCDC.
;
_cell_angle_alpha 90
_cell_angle_beta 100.438(6)
_cell_angle_gamma 90
_cell_formula_units_Z 2
_cell_length_a 10.3912(6)
_cell_length_b 13.1366(7)
_cell_length_c 10.9967(6)
_cell_measurement_reflns_used 4624
_cell_measurement_temperature 293(2)
_cell_measurement_theta_max 28.5740
_cell_measurement_theta_min 3.6740
_cell_volume 1476.26(14)
_computing_cell_refinement 'CrysAlis RED, Oxford Diffraction Ltd.,'
_computing_data_collection 'CrysAlis CCD, Oxford Diffraction Ltd.,'
_computing_data_reduction 'CrysAlis RED, Oxford Diffraction Ltd.,'
_computing_molecular_graphics Ortep3
_computing_publication_material Shelx97
_computing_structure_refinement 'SHELXL-2014/7 (Sheldrick, 2014)'
_computing_structure_solution 'SHELXS-97 (Sheldrick, 1997)'
_diffrn_ambient_temperature 293(2)
_diffrn_detector_area_resol_mean 15.9948
_diffrn_measured_fraction_theta_full 0.997
_diffrn_measured_fraction_theta_max 0.997
_diffrn_measurement_device_type 'OXFORD DIFFRACTION SUPER NOVA'
_diffrn_measurement_method \w/q-scan
_diffrn_radiation_monochromator graphite
_diffrn_radiation_source 'Micro-Focus (Mo) X-ray Source'
_diffrn_radiation_type MoK\a
_diffrn_radiation_wavelength 0.71073
_diffrn_reflns_av_R_equivalents 0.1200
_diffrn_reflns_av_unetI/netI 0.1022
_diffrn_reflns_Laue_measured_fraction_full 0.997
_diffrn_reflns_Laue_measured_fraction_max 0.997
_diffrn_reflns_limit_h_max 12
_diffrn_reflns_limit_h_min -12
_diffrn_reflns_limit_k_max 15
_diffrn_reflns_limit_k_min -15
_diffrn_reflns_limit_l_max 13
_diffrn_reflns_limit_l_min -12
_diffrn_reflns_number 17141
_diffrn_reflns_point_group_measured_fraction_full 0.995
_diffrn_reflns_point_group_measured_fraction_max 0.995
_diffrn_reflns_theta_full 24.999
_diffrn_reflns_theta_max 24.999
_diffrn_reflns_theta_min 2.980
_exptl_absorpt_coefficient_mu 1.667
_exptl_absorpt_correction_T_max 1.00000
_exptl_absorpt_correction_T_min 0.46066
_exptl_absorpt_correction_type multi-scan
_exptl_absorpt_process_details
;
CrysAlisPro, Agilent Technologies,
Version 1.171.37.35 (release 13-08-2014 CrysAlis171 .NET)
(compiled Aug 13 2014,18:06:01)
Empirical absorption correction using spherical harmonics,
 implemented in SCALE3 ABSPACK scaling algorithm.
;
_exptl_crystal_colour colorless
_exptl_crystal_density_diffrn 1.470
_exptl_crystal_density_method 'not measured'
_exptl_crystal_description block
_exptl_crystal_F_000 680
_exptl_crystal_size_max 0.230
_exptl_crystal_size_mid 0.220
_exptl_crystal_size_min 0.190
_refine_diff_density_max 0.882
_refine_diff_density_min -0.484
_refine_diff_density_rms 0.094
_refine_ls_abs_structure_details
;
 Flack x determined using 1471 quotients [(I+)-(I-)]/[(I+)+(I-)]
 (Parsons, Flack and Wagner, Acta Cryst. B69 (2013) 249-259).
;
_refine_ls_abs_structure_Flack -0.04(3)
_refine_ls_extinction_method none
_refine_ls_goodness_of_fit_ref 1.081
_refine_ls_hydrogen_treatment constr
_refine_ls_matrix_type full
_refine_ls_number_parameters 394
_refine_ls_number_reflns 5173
_refine_ls_number_restraints 37
_refine_ls_restrained_S_all 1.080
_refine_ls_R_factor_all 0.0922
_refine_ls_R_factor_gt 0.0691
_refine_ls_shift/su_max 0.000
_refine_ls_shift/su_mean 0.000
_refine_ls_structure_factor_coef Fsqd
_refine_ls_weighting_details 'w=1/[\s^2^(Fo^2^)+(0.1011P)^2^+0.5932P] where P=(Fo^2^+2Fc^2^)/3'
_refine_ls_weighting_scheme calc
_refine_ls_wR_factor_gt 0.1725
_refine_ls_wR_factor_ref 0.1935
_reflns_Friedel_coverage 0.904
_reflns_Friedel_fraction_full 0.993
_reflns_Friedel_fraction_max 0.993
_reflns_number_gt 4191
_reflns_number_total 5173
_reflns_threshold_expression 'I > 2\s(I)'
_cod_data_source_file d0dt02941f2.cif
_cod_data_source_block shelx
_cod_original_sg_symbol_H-M 'P 21'
_cod_database_code 7706282
_shelx_shelxl_version_number 2014/7
_shelx_space_group_comment
;
The symmetry employed for this shelxl refinement is uniquely defined
by the following loop, which should always be used as a source of
symmetry information in preference to the above space-group names.
They are only intended as comments.
;
_shelx_estimated_absorpt_t_min 0.700
_shelx_estimated_absorpt_t_max 0.742

loop_
_space_group_symop_operation_xyz
'x, y, z'
'-x, y+1/2, -z'

loop_
_atom_site_label
_atom_site_type_symbol
_atom_site_fract_x
_atom_site_fract_y
_atom_site_fract_z
_atom_site_U_iso_or_equiv
_atom_site_adp_type
_atom_site_occupancy
_atom_site_site_symmetry_order
_atom_site_calc_flag
_atom_site_refinement_flags_posn
_atom_site_refinement_flags_adp
_atom_site_refinement_flags_occupancy
_atom_site_disorder_assembly
_atom_site_disorder_group
Zn1 Zn 0.90003(12) 0.55074(11) 0.42568(12) 0.0446(4) Uani 1 1 d . . . . .
Zn2 Zn 0.65357(12) 0.48052(9) 0.54528(12) 0.0454(4) Uani 1 1 d . . . . .
O1 O 0.8457(8) 0.5214(6) 0.5953(7) 0.049(2) Uani 1 1 d . . . . .
O2 O 0.7237(8) 0.4811(8) 0.3798(7) 0.0515(19) Uani 1 1 d . . . . .
N1 N 1.0168(10) 0.6655(8) 0.5204(11) 0.051(3) Uani 1 1 d . . . . .
N2 N 0.8838(11) 0.6712(8) 0.2820(11) 0.053(3) Uani 1 1 d . . . . .
N3 N 1.0367(12) 0.4523(10) 0.3962(11) 0.062(3) Uani 1 1 d . . . . .
N4 N 1.0681(11) 0.4298(10) 0.3046(12) 0.061(3) Uani 1 1 d . . . . .
N5 N 1.1070(16) 0.4102(17) 0.2157(15) 0.106(6) Uani 1 1 d . . . . .
N6 N 0.4727(10) 0.5036(9) 0.4292(11) 0.058(3) Uani 1 1 d . . . . .
N7 N 0.5604(11) 0.5836(9) 0.6647(11) 0.064(3) Uani 1 1 d D U . . .
N8 N 0.6294(13) 0.3392(9) 0.6024(11) 0.063(3) Uani 1 1 d . . . . .
N9 N 0.6563(11) 0.2916(10) 0.6912(12) 0.057(3) Uani 1 1 d . . . . .
N10 N 0.6872(16) 0.2422(13) 0.7788(15) 0.094(5) Uani 1 1 d . . . . .
C1 C 0.9240(12) 0.5261(9) 0.7031(11) 0.046(3) Uani 1 1 d . . . . .
C2 C 0.9072(13) 0.4644(10) 0.8029(11) 0.053(3) Uani 1 1 d . . . . .
H2 H 0.8375 0.4189 0.7923 0.064 Uiso 1 1 calc R U . . .
C3 C 0.9896(14) 0.4681(13) 0.9162(12) 0.064(4) Uani 1 1 d . . . . .
H3 H 0.9750 0.4246 0.9791 0.077 Uiso 1 1 calc R U . . .
C4 C 1.0942(17) 0.5357(18) 0.9381(14) 0.083(5) Uani 1 1 d . . . . .
H4 H 1.1494 0.5383 1.0147 0.100 Uiso 1 1 calc R U . . .
C5 C 1.1131(15) 0.5968(15) 0.8457(14) 0.074(5) Uani 1 1 d . . . . .
H5 H 1.1815 0.6434 0.8600 0.089 Uiso 1 1 calc R U . . .
C6 C 1.0322(12) 0.5934(11) 0.7257(12) 0.057(3) Uani 1 1 d . . . . .
C7 C 1.0638(12) 0.6645(11) 0.6350(13) 0.057(3) Uani 1 1 d . . . . .
H7 H 1.1250 0.7145 0.6638 0.068 Uiso 1 1 calc R U . . .
C8 C 1.0597(16) 0.7411(13) 0.4411(15) 0.073(4) Uani 1 1 d . . . . .
H8A H 1.1540 0.7489 0.4616 0.087 Uiso 1 1 calc R U . . .
H8B H 1.0198 0.8063 0.4527 0.087 Uiso 1 1 calc R U . . .
C9 C 1.0209(15) 0.7075(12) 0.3105(15) 0.068(4) Uani 1 1 d . . . . .
H9A H 1.0314 0.7639 0.2562 0.081 Uiso 1 1 calc R U . . .
H9B H 1.0786 0.6531 0.2943 0.081 Uiso 1 1 calc R U . . .
C10 C 0.8614(18) 0.6271(12) 0.1510(14) 0.073(4) Uani 1 1 d . . . . .
H10A H 0.9272 0.5753 0.1474 0.088 Uiso 1 1 calc R U . . .
H10B H 0.7767 0.5938 0.1353 0.088 Uiso 1 1 calc R U . . .
C11 C 0.866(2) 0.7042(15) 0.0482(16) 0.098(6) Uani 1 1 d . . . . .
H11A H 0.8253 0.7664 0.0667 0.147 Uiso 1 1 calc R U . . .
H11B H 0.8206 0.6773 -0.0288 0.147 Uiso 1 1 calc R U . . .
H11C H 0.9557 0.7173 0.0421 0.147 Uiso 1 1 calc R U . . .
C12 C 0.7948(16) 0.7521(13) 0.2987(19) 0.082(5) Uani 1 1 d . . . . .
H12A H 0.8091 0.8088 0.2462 0.098 Uiso 1 1 calc R U . . .
H12B H 0.8155 0.7753 0.3837 0.098 Uiso 1 1 calc R U . . .
C13 C 0.6510(18) 0.7230(16) 0.270(2) 0.117(8) Uani 1 1 d . . . . .
H13A H 0.6262 0.7091 0.1829 0.175 Uiso 1 1 calc R U . . .
H13B H 0.5991 0.7781 0.2918 0.175 Uiso 1 1 calc R U . . .
H13C H 0.6369 0.6634 0.3160 0.175 Uiso 1 1 calc R U . . .
C14 C 0.6633(13) 0.4405(10) 0.2755(12) 0.055(3) Uani 1 1 d . . . . .
C15 C 0.7334(15) 0.3934(11) 0.1915(12) 0.060(3) Uani 1 1 d . . . . .
H15 H 0.8239 0.3883 0.2134 0.072 Uiso 1 1 calc R U . . .
C16 C 0.674(2) 0.3555(13) 0.0802(15) 0.077(5) Uani 1 1 d . . . . .
H16 H 0.7242 0.3256 0.0279 0.092 Uiso 1 1 calc R U . . .
C17 C 0.539(2) 0.3615(13) 0.0447(16) 0.087(6) Uani 1 1 d . . . . .
H17 H 0.4981 0.3368 -0.0319 0.104 Uiso 1 1 calc R U . . .
C18 C 0.4688(17) 0.4033(13) 0.1227(14) 0.073(5) Uani 1 1 d . . . . .
H18 H 0.3784 0.4068 0.0985 0.087 Uiso 1 1 calc R U . . .
C19 C 0.5253(14) 0.4422(11) 0.2393(13) 0.061(4) Uani 1 1 d . . . . .
C20 C 0.4412(14) 0.4843(13) 0.3179(14) 0.067(4) Uani 1 1 d . . . . .
H20 H 0.3551 0.4982 0.2811 0.080 Uiso 1 1 calc R U . . .
C22 C 0.3742(14) 0.5428(15) 0.4981(16) 0.081(5) Uani 1 1 d D . . . .
H22A H 0.3396 0.4875 0.5409 0.098 Uiso 1 1 calc R U . A 1
H22B H 0.3023 0.5736 0.4414 0.098 Uiso 1 1 calc R U . A 1
C23 C 0.580(2) 0.5447(16) 0.7886(16) 0.089(5) Uani 1 1 d . . . . .
H23A H 0.6727 0.5454 0.8212 0.107 Uiso 1 1 calc R U . . .
H23B H 0.5519 0.4740 0.7842 0.107 Uiso 1 1 calc R U . . .
C24 C 0.511(2) 0.5982(17) 0.882(2) 0.112(7) Uani 1 1 d . . . . .
H24A H 0.4224 0.6136 0.8441 0.168 Uiso 1 1 calc R U . . .
H24B H 0.5563 0.6601 0.9088 0.168 Uiso 1 1 calc R U . . .
H24C H 0.5106 0.5545 0.9519 0.168 Uiso 1 1 calc R U . . .
C25 C 0.646(3) 0.6779(19) 0.697(3) 0.067(9) Uani 0.53(4) 1 d D U P B 1
H25A H 0.5996 0.7256 0.7408 0.081 Uiso 0.53(4) 1 calc R U P B 1
H25B H 0.7250 0.6577 0.7536 0.081 Uiso 0.53(4) 1 calc R U P B 1
C26 C 0.684(3) 0.730(2) 0.592(3) 0.065(9) Uani 0.53(4) 1 d D U P B 1
H26A H 0.7375 0.7882 0.6205 0.098 Uiso 0.53(4) 1 calc R U P B 1
H26B H 0.7328 0.6846 0.5491 0.098 Uiso 0.53(4) 1 calc R U P B 1
H26C H 0.6071 0.7526 0.5362 0.098 Uiso 0.53(4) 1 calc R U P B 1
C25A C 0.551(3) 0.6902(18) 0.634(3) 0.059(8) Uani 0.47(4) 1 d D U P B 2
H25C H 0.4913 0.7245 0.6792 0.071 Uiso 0.47(4) 1 calc R U P B 2
H25D H 0.5192 0.6995 0.5460 0.071 Uiso 0.47(4) 1 calc R U P B 2
C26A C 0.684(3) 0.730(3) 0.670(4) 0.077(13) Uani 0.47(4) 1 d D U P B 2
H26D H 0.6844 0.8013 0.6514 0.116 Uiso 0.47(4) 1 calc R U P B 2
H26E H 0.7132 0.7195 0.7566 0.116 Uiso 0.47(4) 1 calc R U P B 2
H26F H 0.7409 0.6947 0.6243 0.116 Uiso 0.47(4) 1 calc R U P B 2
C21B C 0.438(2) 0.6211(19) 0.590(3) 0.077(11) Uani 0.53(4) 1 d D . P B 1
H21A H 0.4560 0.6819 0.5462 0.092 Uiso 0.53(4) 1 calc R U P B 1
H21B H 0.3778 0.6394 0.6445 0.092 Uiso 0.53(4) 1 calc R U P B 1
C21A C 0.417(2) 0.543(3) 0.634(2) 0.062(11) Uani 0.47(4) 1 d D . P B 2
H21C H 0.4130 0.4749 0.6662 0.074 Uiso 0.47(4) 1 calc R U P B 2
H21D H 0.3602 0.5866 0.6719 0.074 Uiso 0.47(4) 1 calc R U P B 2

loop_
_atom_site_aniso_label
_atom_site_aniso_U_11
_atom_site_aniso_U_22
_atom_site_aniso_U_33
_atom_site_aniso_U_23
_atom_site_aniso_U_13
_atom_site_aniso_U_12
Zn1 0.0371(7) 0.0360(7) 0.0616(8) -0.0003(7) 0.0109(6) -0.0042(6)
Zn2 0.0364(7) 0.0374(7) 0.0629(8) 0.0008(7) 0.0100(6) -0.0035(6)
O1 0.040(4) 0.054(6) 0.054(5) -0.001(4) 0.009(4) 0.001(4)
O2 0.043(4) 0.057(5) 0.053(4) -0.004(5) 0.004(3) -0.015(5)
N1 0.041(6) 0.039(6) 0.075(7) -0.003(5) 0.015(5) -0.010(5)
N2 0.048(6) 0.041(6) 0.074(7) 0.006(5) 0.021(5) 0.005(5)
N3 0.054(7) 0.064(8) 0.067(7) 0.001(6) 0.007(5) 0.014(6)
N4 0.049(7) 0.066(8) 0.068(8) 0.003(6) 0.011(6) 0.016(6)
N5 0.090(11) 0.139(16) 0.089(10) -0.002(11) 0.018(9) 0.050(12)
N6 0.038(6) 0.056(7) 0.080(8) 0.004(6) 0.007(5) -0.007(5)
N7 0.055(6) 0.066(7) 0.075(7) -0.002(6) 0.021(5) 0.011(5)
N8 0.085(9) 0.047(7) 0.063(7) 0.005(6) 0.024(6) -0.006(6)
N9 0.054(7) 0.049(7) 0.071(8) -0.002(6) 0.020(6) -0.008(6)
N10 0.094(11) 0.084(11) 0.105(11) 0.029(10) 0.019(9) -0.007(9)
C1 0.047(7) 0.035(7) 0.059(7) -0.011(5) 0.019(6) 0.004(5)
C2 0.053(7) 0.046(8) 0.064(7) -0.005(6) 0.018(6) 0.004(6)
C3 0.066(9) 0.070(10) 0.056(7) -0.005(7) 0.011(6) 0.016(8)
C4 0.071(10) 0.112(15) 0.059(8) 0.000(10) -0.010(7) 0.005(11)
C5 0.050(8) 0.095(13) 0.071(9) -0.019(9) -0.008(7) -0.010(8)
C6 0.042(7) 0.062(9) 0.062(8) -0.007(6) -0.001(6) -0.008(6)
C7 0.041(7) 0.062(9) 0.070(9) -0.013(7) 0.018(6) -0.021(6)
C8 0.070(10) 0.066(10) 0.089(10) -0.003(8) 0.033(8) -0.023(9)
C9 0.060(9) 0.056(9) 0.092(10) 0.015(8) 0.027(8) -0.007(7)
C10 0.091(12) 0.050(8) 0.078(9) 0.019(8) 0.013(8) 0.009(9)
C11 0.147(19) 0.067(11) 0.081(11) 0.013(9) 0.023(11) -0.011(12)
C12 0.074(11) 0.060(10) 0.121(13) 0.018(9) 0.043(10) 0.024(9)
C13 0.060(11) 0.063(12) 0.23(3) 0.008(14) 0.018(13) 0.017(10)
C14 0.058(8) 0.038(7) 0.064(8) 0.007(6) -0.004(6) -0.015(6)
C15 0.069(9) 0.047(8) 0.060(8) 0.006(6) 0.002(7) -0.005(7)
C16 0.106(14) 0.057(10) 0.065(8) 0.007(7) 0.010(9) -0.014(9)
C17 0.119(16) 0.059(10) 0.066(10) 0.003(8) -0.027(10) -0.028(11)
C18 0.078(10) 0.067(10) 0.063(9) 0.009(8) -0.016(8) -0.033(9)
C19 0.061(9) 0.046(7) 0.067(8) 0.009(6) -0.010(7) -0.019(6)
C20 0.055(8) 0.064(9) 0.075(9) 0.019(9) -0.007(7) -0.010(8)
C22 0.040(7) 0.071(11) 0.134(14) -0.006(11) 0.015(8) 0.009(8)
C23 0.118(14) 0.064(10) 0.095(11) 0.018(10) 0.046(10) 0.041(12)
C24 0.149(19) 0.094(15) 0.110(14) 0.008(12) 0.070(14) 0.036(14)
C25 0.08(2) 0.030(14) 0.10(2) -0.003(14) 0.019(17) 0.011(11)
C26 0.061(17) 0.048(16) 0.09(2) -0.025(17) 0.023(17) -0.014(13)
C25A 0.054(16) 0.062(13) 0.062(17) 0.006(13) 0.010(14) 0.023(13)
C26A 0.10(2) 0.05(2) 0.08(3) -0.03(2) 0.00(2) -0.01(2)
C21B 0.049(16) 0.039(16) 0.14(3) 0.029(18) 0.015(16) 0.009(13)
C21A 0.035(14) 0.06(2) 0.09(2) 0.010(19) 0.001(13) -0.004(16)

loop_
_atom_type_symbol
_atom_type_description
_atom_type_scat_dispersion_real
_atom_type_scat_dispersion_imag
_atom_type_scat_source
C C 0.0033 0.0016 'International Tables Vol C Tables 4.2.6.8 and 6.1.1.4'
H H 0.0000 0.0000 'International Tables Vol C Tables 4.2.6.8 and 6.1.1.4'
N N 0.0061 0.0033 'International Tables Vol C Tables 4.2.6.8 and 6.1.1.4'
O O 0.0106 0.0060 'International Tables Vol C Tables 4.2.6.8 and 6.1.1.4'
Zn Zn 0.2839 1.4301 'International Tables Vol C Tables 4.2.6.8 and 6.1.1.4'

loop_
_geom_angle_atom_site_label_1
_geom_angle_atom_site_label_2
_geom_angle_atom_site_label_3
_geom_angle
_geom_angle_site_symmetry_1
_geom_angle_site_symmetry_3
_geom_angle_publ_flag
N3 Zn1 O2 107.8(5) . . ?
N3 Zn1 O1 110.1(4) . . ?
O2 Zn1 O1 76.1(3) . . ?
N3 Zn1 N1 100.6(5) . . ?
O2 Zn1 N1 149.9(4) . . ?
O1 Zn1 N1 85.1(4) . . ?
N3 Zn1 N2 108.2(5) . . ?
O2 Zn1 N2 101.3(4) . . ?
O1 Zn1 N2 140.5(4) . . ?
N1 Zn1 N2 78.6(4) . . ?
N8 Zn2 O1 109.5(5) . . ?
N8 Zn2 O2 111.3(4) . . ?
O1 Zn2 O2 75.8(3) . . ?
N8 Zn2 N6 100.2(5) . . ?
O1 Zn2 N6 148.3(4) . . ?
O2 Zn2 N6 83.3(4) . . ?
N8 Zn2 N7 106.7(5) . . ?
O1 Zn2 N7 100.9(4) . . ?
O2 Zn2 N7 140.6(4) . . ?
N6 Zn2 N7 80.4(5) . . ?
C1 O1 Zn2 132.1(7) . . ?
C1 O1 Zn1 125.2(7) . . ?
Zn2 O1 Zn1 102.6(4) . . ?
C14 O2 Zn1 131.7(8) . . ?
C14 O2 Zn2 125.0(8) . . ?
Zn1 O2 Zn2 103.2(3) . . ?
C7 N1 C8 120.2(12) . . ?
C7 N1 Zn1 124.9(9) . . ?
C8 N1 Zn1 114.2(9) . . ?
C12 N2 C9 110.5(12) . . ?
C12 N2 C10 114.0(13) . . ?
C9 N2 C10 107.3(12) . . ?
C12 N2 Zn1 113.8(9) . . ?
C9 N2 Zn1 97.6(8) . . ?
C10 N2 Zn1 112.3(8) . . ?
N4 N3 Zn1 129.3(10) . . ?
N3 N4 N5 175.7(17) . . ?
C20 N6 C22 119.8(13) . . ?
C20 N6 Zn2 128.5(11) . . ?
C22 N6 Zn2 111.6(9) . . ?
C23 N7 C25A 124.2(17) . . ?
C23 N7 C21B 127.4(17) . . ?
C23 N7 C25 95.3(16) . . ?
C21B N7 C25 105.6(17) . . ?
C23 N7 C21A 92.8(15) . . ?
C25A N7 C21A 105(2) . . ?
C23 N7 Zn2 110.1(9) . . ?
C25A N7 Zn2 118.2(13) . . ?
C21B N7 Zn2 107.4(13) . . ?
C25 N7 Zn2 109.5(13) . . ?
C21A N7 Zn2 99.5(14) . . ?
N9 N8 Zn2 138.5(11) . . ?
N8 N9 N10 177.5(17) . . ?
O1 C1 C2 122.4(11) . . ?
O1 C1 C6 122.0(11) . . ?
C2 C1 C6 115.6(12) . . ?
C3 C2 C1 122.9(14) . . ?
C3 C2 H2 118.6 . . ?
C1 C2 H2 118.6 . . ?
C2 C3 C4 121.1(15) . . ?
C2 C3 H3 119.4 . . ?
C4 C3 H3 119.4 . . ?
C5 C4 C3 118.0(14) . . ?
C5 C4 H4 121.0 . . ?
C3 C4 H4 121.0 . . ?
C4 C5 C6 122.6(15) . . ?
C4 C5 H5 118.7 . . ?
C6 C5 H5 118.7 . . ?
C1 C6 C5 119.7(13) . . ?
C1 C6 C7 123.7(11) . . ?
C5 C6 C7 116.5(13) . . ?
N1 C7 C6 126.7(12) . . ?
N1 C7 H7 116.6 . . ?
C6 C7 H7 116.6 . . ?
N1 C8 C9 108.6(13) . . ?
N1 C8 H8A 110.0 . . ?
C9 C8 H8A 110.0 . . ?
N1 C8 H8B 110.0 . . ?
C9 C8 H8B 110.0 . . ?
H8A C8 H8B 108.3 . . ?
N2 C9 C8 112.5(12) . . ?
N2 C9 H9A 109.1 . . ?
C8 C9 H9A 109.1 . . ?
N2 C9 H9B 109.1 . . ?
C8 C9 H9B 109.1 . . ?
H9A C9 H9B 107.8 . . ?
C11 C10 N2 115.2(14) . . ?
C11 C10 H10A 108.5 . . ?
N2 C10 H10A 108.5 . . ?
C11 C10 H10B 108.5 . . ?
N2 C10 H10B 108.5 . . ?
H10A C10 H10B 107.5 . . ?
C10 C11 H11A 109.5 . . ?
C10 C11 H11B 109.5 . . ?
H11A C11 H11B 109.5 . . ?
C10 C11 H11C 109.5 . . ?
H11A C11 H11C 109.5 . . ?
H11B C11 H11C 109.5 . . ?
N2 C12 C13 114.6(16) . . ?
N2 C12 H12A 108.6 . . ?
C13 C12 H12A 108.6 . . ?
N2 C12 H12B 108.6 . . ?
C13 C12 H12B 108.6 . . ?
H12A C12 H12B 107.6 . . ?
C12 C13 H13A 109.5 . . ?
C12 C13 H13B 109.5 . . ?
H13A C13 H13B 109.5 . . ?
C12 C13 H13C 109.5 . . ?
H13A C13 H13C 109.5 . . ?
H13B C13 H13C 109.5 . . ?
O2 C14 C15 121.6(13) . . ?
O2 C14 C19 122.4(13) . . ?
C15 C14 C19 115.9(12) . . ?
C16 C15 C14 122.9(15) . . ?
C16 C15 H15 118.5 . . ?
C14 C15 H15 118.5 . . ?
C15 C16 C17 120.1(18) . . ?
C15 C16 H16 119.9 . . ?
C17 C16 H16 119.9 . . ?
C18 C17 C16 118.8(15) . . ?
C18 C17 H17 120.6 . . ?
C16 C17 H17 120.6 . . ?
C17 C18 C19 123.1(17) . . ?
C17 C18 H18 118.4 . . ?
C19 C18 H18 118.4 . . ?
C18 C19 C14 119.0(15) . . ?
C18 C19 C20 119.1(14) . . ?
C14 C19 C20 121.9(12) . . ?
N6 C20 C19 126.2(14) . . ?
N6 C20 H20 116.9 . . ?
C19 C20 H20 116.9 . . ?
N6 C22 C21A 114.1(16) . . ?
N6 C22 C21B 108.7(16) . . ?
N6 C22 H22A 109.9 . . ?
C21B C22 H22A 109.9 . . ?
N6 C22 H22B 109.9 . . ?
C21B C22 H22B 109.9 . . ?
H22A C22 H22B 108.3 . . ?
N7 C23 C24 118.3(15) . . ?
N7 C23 H23A 107.7 . . ?
C24 C23 H23A 107.7 . . ?
N7 C23 H23B 107.7 . . ?
C24 C23 H23B 107.7 . . ?
H23A C23 H23B 107.1 . . ?
C23 C24 H24A 109.5 . . ?
C23 C24 H24B 109.5 . . ?
H24A C24 H24B 109.5 . . ?
C23 C24 H24C 109.5 . . ?
H24A C24 H24C 109.5 . . ?
H24B C24 H24C 109.5 . . ?
C26 C25 N7 115(2) . . ?
C26 C25 H25A 108.5 . . ?
N7 C25 H25A 108.5 . . ?
C26 C25 H25B 108.5 . . ?
N7 C25 H25B 108.5 . . ?
H25A C25 H25B 107.5 . . ?
C25 C26 H26A 109.5 . . ?
C25 C26 H26B 109.5 . . ?
H26A C26 H26B 109.5 . . ?
C25 C26 H26C 109.5 . . ?
H26A C26 H26C 109.5 . . ?
H26B C26 H26C 109.5 . . ?
N7 C25A C26A 105(3) . . ?
N7 C25A H25C 110.7 . . ?
C26A C25A H25C 110.7 . . ?
N7 C25A H25D 110.7 . . ?
C26A C25A H25D 110.7 . . ?
H25C C25A H25D 108.8 . . ?
C25A C26A H26D 109.5 . . ?
C25A C26A H26E 109.5 . . ?
H26D C26A H26E 109.5 . . ?
C25A C26A H26F 109.5 . . ?
H26D C26A H26F 109.5 . . ?
H26E C26A H26F 109.5 . . ?
N7 C21B C22 112.2(17) . . ?
N7 C21B H21A 109.2 . . ?
C22 C21B H21A 109.2 . . ?
N7 C21B H21B 109.2 . . ?
C22 C21B H21B 109.2 . . ?
H21A C21B H21B 107.9 . . ?
C22 C21A N7 108.9(17) . . ?
C22 C21A H21C 109.9 . . ?
N7 C21A H21C 109.9 . . ?
C22 C21A H21D 109.9 . . ?
N7 C21A H21D 109.9 . . ?
H21C C21A H21D 108.3 . . ?

loop_
_geom_bond_atom_site_label_1
_geom_bond_atom_site_label_2
_geom_bond_distance
_geom_bond_site_symmetry_2
_geom_bond_publ_flag
Zn1 N3 1.990(12) . ?
Zn1 O2 2.028(8) . ?
Zn1 O1 2.081(8) . ?
Zn1 N1 2.091(10) . ?
Zn1 N2 2.221(11) . ?
Zn2 N8 1.990(12) . ?
Zn2 O1 2.044(8) . ?
Zn2 O2 2.079(8) . ?
Zn2 N6 2.094(11) . ?
Zn2 N7 2.227(11) . ?
O1 C1 1.312(15) . ?
O2 C14 1.317(15) . ?
N1 C7 1.267(17) . ?
N1 C8 1.444(18) . ?
N2 C12 1.442(18) . ?
N2 C9 1.481(18) . ?
N2 C10 1.531(19) . ?
N3 N4 1.152(16) . ?
N4 N5 1.153(19) . ?
N6 C20 1.235(19) . ?
N6 C22 1.473(18) . ?
N7 C23 1.43(2) . ?
N7 C25A 1.44(2) . ?
N7 C21B 1.47(2) . ?
N7 C25 1.53(2) . ?
N7 C21A 1.56(2) . ?
N8 N9 1.151(17) . ?
N9 N10 1.158(18) . ?
C1 C2 1.400(18) . ?
C1 C6 1.417(18) . ?
C2 C3 1.379(19) . ?
C2 H2 0.9300 . ?
C3 C4 1.39(2) . ?
C3 H3 0.9300 . ?
C4 C5 1.34(2) . ?
C4 H4 0.9300 . ?
C5 C6 1.432(19) . ?
C5 H5 0.9300 . ?
C6 C7 1.447(19) . ?
C7 H7 0.9300 . ?
C8 C9 1.49(2) . ?
C8 H8A 0.9700 . ?
C8 H8B 0.9700 . ?
C9 H9A 0.9700 . ?
C9 H9B 0.9700 . ?
C10 C11 1.53(2) . ?
C10 H10A 0.9700 . ?
C10 H10B 0.9700 . ?
C11 H11A 0.9600 . ?
C11 H11B 0.9600 . ?
C11 H11C 0.9600 . ?
C12 C13 1.52(3) . ?
C12 H12A 0.9700 . ?
C12 H12B 0.9700 . ?
C13 H13A 0.9600 . ?
C13 H13B 0.9600 . ?
C13 H13C 0.9600 . ?
C14 C15 1.42(2) . ?
C14 C19 1.42(2) . ?
C15 C16 1.36(2) . ?
C15 H15 0.9300 . ?
C16 C17 1.39(3) . ?
C16 H16 0.9300 . ?
C17 C18 1.34(3) . ?
C17 H17 0.9300 . ?
C18 C19 1.41(2) . ?
C18 H18 0.9300 . ?
C19 C20 1.45(2) . ?
C20 H20 0.9300 . ?
C22 C21A 1.48(2) . ?
C22 C21B 1.51(2) . ?
C22 H22A 0.9700 . ?
C22 H22B 0.9700 . ?
C23 C24 1.52(2) . ?
C23 H23A 0.9700 . ?
C23 H23B 0.9700 . ?
C24 H24A 0.9600 . ?
C24 H24B 0.9600 . ?
C24 H24C 0.9600 . ?
C25 C26 1.47(3) . ?
C25 H25A 0.9700 . ?
C25 H25B 0.9700 . ?
C26 H26A 0.9600 . ?
C26 H26B 0.9600 . ?
C26 H26C 0.9600 . ?
C25A C26A 1.46(3) . ?
C25A H25C 0.9700 . ?
C25A H25D 0.9700 . ?
C26A H26D 0.9600 . ?
C26A H26E 0.9600 . ?
C26A H26F 0.9600 . ?
C21B H21A 0.9700 . ?
C21B H21B 0.9700 . ?
C21A H21C 0.9700 . ?
C21A H21D 0.9700 . ?

loop_
_geom_torsion_atom_site_label_1
_geom_torsion_atom_site_label_2
_geom_torsion_atom_site_label_3
_geom_torsion_atom_site_label_4
_geom_torsion
_geom_torsion_site_symmetry_1
_geom_torsion_site_symmetry_2
_geom_torsion_site_symmetry_3
_geom_torsion_site_symmetry_4
_geom_torsion_publ_flag
Zn2 O1 C1 C2 27.5(16) . . . . ?
Zn1 O1 C1 C2 -149.3(9) . . . . ?
Zn2 O1 C1 C6 -153.2(9) . . . . ?
Zn1 O1 C1 C6 30.0(15) . . . . ?
O1 C1 C2 C3 179.4(12) . . . . ?
C6 C1 C2 C3 0.1(18) . . . . ?
C1 C2 C3 C4 1(2) . . . . ?
C2 C3 C4 C5 0(3) . . . . ?
C3 C4 C5 C6 -1(3) . . . . ?
O1 C1 C6 C5 178.8(12) . . . . ?
C2 C1 C6 C5 -1.8(19) . . . . ?
O1 C1 C6 C7 2(2) . . . . ?
C2 C1 C6 C7 -178.7(12) . . . . ?
C4 C5 C6 C1 3(2) . . . . ?
C4 C5 C6 C7 179.7(16) . . . . ?
C8 N1 C7 C6 -179.2(14) . . . . ?
Zn1 N1 C7 C6 -10(2) . . . . ?
C1 C6 C7 N1 -13(2) . . . . ?
C5 C6 C7 N1 170.1(15) . . . . ?
C7 N1 C8 C9 163.5(14) . . . . ?
Zn1 N1 C8 C9 -7.1(16) . . . . ?
C12 N2 C9 C8 61.9(18) . . . . ?
C10 N2 C9 C8 -173.2(13) . . . . ?
Zn1 N2 C9 C8 -57.0(14) . . . . ?
N1 C8 C9 N2 46.2(18) . . . . ?
C12 N2 C10 C11 56(2) . . . . ?
C9 N2 C10 C11 -66.6(18) . . . . ?
Zn1 N2 C10 C11 -172.7(13) . . . . ?
C9 N2 C12 C13 179.1(16) . . . . ?
C10 N2 C12 C13 58(2) . . . . ?
Zn1 N2 C12 C13 -72.3(18) . . . . ?
Zn1 O2 C14 C15 32.1(19) . . . . ?
Zn2 O2 C14 C15 -144.9(10) . . . . ?
Zn1 O2 C14 C19 -147.0(11) . . . . ?
Zn2 O2 C14 C19 36.0(18) . . . . ?
O2 C14 C15 C16 -176.5(14) . . . . ?
C19 C14 C15 C16 3(2) . . . . ?
C14 C15 C16 C17 0(2) . . . . ?
C15 C16 C17 C18 -1(2) . . . . ?
C16 C17 C18 C19 0(3) . . . . ?
C17 C18 C19 C14 2(2) . . . . ?
C17 C18 C19 C20 -179.0(15) . . . . ?
O2 C14 C19 C18 175.7(13) . . . . ?
C15 C14 C19 C18 -3(2) . . . . ?
O2 C14 C19 C20 -3(2) . . . . ?
C15 C14 C19 C20 177.7(13) . . . . ?
C22 N6 C20 C19 -177.6(15) . . . . ?
Zn2 N6 C20 C19 -2(2) . . . . ?
C18 C19 C20 N6 165.7(16) . . . . ?
C14 C19 C20 N6 -15(2) . . . . ?
C20 N6 C22 C21A 168.4(19) . . . . ?
Zn2 N6 C22 C21A -8(2) . . . . ?
C20 N6 C22 C21B -142.4(17) . . . . ?
Zn2 N6 C22 C21B 41.0(18) . . . . ?
C25A N7 C23 C24 37(3) . . . . ?
C21B N7 C23 C24 -41(3) . . . . ?
C25 N7 C23 C24 73(2) . . . . ?
C21A N7 C23 C24 -73(2) . . . . ?
Zn2 N7 C23 C24 -173.7(17) . . . . ?
C23 N7 C25 C26 165(3) . . . . ?
C21B N7 C25 C26 -64(3) . . . . ?
Zn2 N7 C25 C26 51(3) . . . . ?
C23 N7 C25A C26A 73(3) . . . . ?
C21A N7 C25A C26A 177(2) . . . . ?
Zn2 N7 C25A C26A -74(3) . . . . ?
C23 N7 C21B C22 -100(3) . . . . ?
C25 N7 C21B C22 150(2) . . . . ?
Zn2 N7 C21B C22 33(2) . . . . ?
N6 C22 C21B N7 -50(3) . . . . ?
N6 C22 C21A N7 43(3) . . . . ?
C23 N7 C21A C22 -163(2) . . . . ?
C25A N7 C21A C22 70(3) . . . . ?
Zn2 N7 C21A C22 -53(2) . . . . ?
